data_9000165
loop_
_publ_author_name
'Calvo, C.'

_publ_section_title
;
 The crystal structure of graftonite
;
_journal_name_full 'American Mineralogist'
_journal_page_first 742
_journal_page_last 750
_journal_volume 53
_journal_year 1968
_chemical_formula_sum 'Ca Fe1.38 Mn0.62 O8 P2'
_chemical_name_mineral Graftonite
_space_group_IT_number 14
_symmetry_space_group_name_Hall '-P 2ybc'
_symmetry_space_group_name_H-M 'P 1 21/c 1'
_cell_angle_alpha 90
_cell_angle_beta 98.9
_cell_angle_gamma 90
_cell_length_a 8.91
_cell_length_b 11.58
_cell_length_c 6.239
_cell_formula_units_Z 4
_cell_volume 635.976
_database_code_amcsd 0000170
_exptl_crystal_density_diffrn 3.563
_cod_original_formula_sum 'Ca (Fe1.38 Mn.62) P2 O8'
_cod_database_code 9000165

loop_
_space_group_symop_operation_xyz
x,y,z
x,1/2-y,1/2+z
-x,1/2+y,1/2-z
-x,-y,-z

loop_
_atom_site_label
_atom_site_fract_x
_atom_site_fract_y
_atom_site_fract_z
_atom_site_occupancy
_atom_site_U_iso_or_equiv
Ca1 0.94720 0.12080 0.83550 1.00000 0.01267
Fe2 0.71440 0.07900 0.32550 0.69000 0.01824
Mn2 0.71440 0.07900 0.32550 0.31000 0.01824
Fe3 0.36190 0.19150 0.12950 0.69000 0.00735
Mn3 0.36190 0.19150 0.12950 0.31000 0.00735
P1 0.09590 0.13380 0.39560 1.00000 0.00279
P2 0.60110 0.08910 0.80240 1.00000 0.00266
O1 0.08260 0.07020 0.17870 1.00000 0.01241
O2 0.47050 0.17420 0.82410 1.00000 0.01393
O3 0.93900 0.19150 0.42370 1.00000 0.01292
O4 0.68880 0.12710 0.62350 1.00000 0.00798
O5 0.21650 0.22990 0.38890 1.00000 0.01672
O6 0.72420 0.09050 0.00700 1.00000 0.01672
O7 0.14510 0.05860 0.59610 1.00000 0.00595
O8 0.53570 -0.03680 0.76230 1.00000 0.00912

loop_
_cod_related_entry_id
_cod_related_entry_database
_cod_related_entry_code
1 AMCSD 0000170
